data_1504021
loop_
_publ_author_name
'Saadi, Jakub'
'Lentz, Dieter'
'Reissig, Hans-Ulrich'

_publ_section_title
;
 Medium-sized carbocycles by samarium diiodide-induced carbonyl-alkene
 cyclizations.
;
_journal_issue 15
_journal_name_full 'Organic letters'
_journal_page_first 3334
_journal_page_last 3337
_journal_paper_doi 10.1021/ol901183h
_journal_volume 11
_journal_year 2009
_chemical_formula_sum 'C24 H30 O3'
_chemical_formula_weight 366.48
_chemical_melting_point 391.0(10)
_chemical_name_systematic
; 
 Methyl (RaSa,10SR,13SR)-13-Hydroxy-13-isopropyl-10,11,12,13,14,15-
 hexahydro-9H-dibenzo[a,c][11]annulene-10-carboxylate 
;
_space_group_IT_number 9
_symmetry_cell_setting monoclinic
_symmetry_space_group_name_Hall 'C -2yc'
_symmetry_space_group_name_H-M 'C 1 c 1'
_atom_sites_solution_hydrogens geom
_atom_sites_solution_primary direct
_atom_sites_solution_secondary difmap
_audit_creation_method SHELXL-97
_cell_angle_alpha 90.00
_cell_angle_beta 104.415(4)
_cell_angle_gamma 90.00
_cell_formula_units_Z 4
_cell_length_a 8.4941(15)
_cell_length_b 15.472(3)
_cell_length_c 15.680(3)
_cell_measurement_reflns_used 952
_cell_measurement_temperature 133(2)
_cell_measurement_theta_max 30.4
_cell_measurement_theta_min 4.7
_cell_volume 1995.8(6)
_computing_cell_refinement 'SAINT (Bruker-AXS)'
_computing_data_collection 'SMART (Bruker-AXS)'
_computing_data_reduction 'SAINT (Bruker-AXS)'
_computing_structure_refinement 'SHELXL-97 (Sheldrick, 1997)'
_computing_structure_solution 'SHELXS-97 (Sheldrick, 1990)'
_diffrn_ambient_temperature 133(2)
_diffrn_measured_fraction_theta_full 0.985
_diffrn_measured_fraction_theta_max 0.985
_diffrn_measurement_device_type 'SMART CCD'
_diffrn_measurement_method 'omega scan'
_diffrn_radiation_monochromator graphite
_diffrn_radiation_source 'sealed tube'
_diffrn_radiation_type MoK\a
_diffrn_radiation_wavelength 0.71073
_diffrn_reflns_av_R_equivalents 0.0133
_diffrn_reflns_av_sigmaI/netI 0.0137
_diffrn_reflns_limit_h_max 10
_diffrn_reflns_limit_h_min -12
_diffrn_reflns_limit_k_max 22
_diffrn_reflns_limit_k_min -22
_diffrn_reflns_limit_l_max 17
_diffrn_reflns_limit_l_min -22
_diffrn_reflns_number 14292
_diffrn_reflns_theta_full 30.52
_diffrn_reflns_theta_max 30.52
_diffrn_reflns_theta_min 2.63
_exptl_absorpt_coefficient_mu 0.079
_exptl_absorpt_correction_T_max 0.8622
_exptl_absorpt_correction_T_min 0.8165
_exptl_absorpt_correction_type multi-scan
_exptl_absorpt_process_details 'SADABS (BRUKER-AXS)'
_exptl_crystal_colour colorless
_exptl_crystal_density_diffrn 1.220
_exptl_crystal_density_method 'not measured'
_exptl_crystal_description prism
_exptl_crystal_F_000 792
_exptl_crystal_size_max 0.50
_exptl_crystal_size_mid 0.41
_exptl_crystal_size_min 0.32
_refine_diff_density_max 0.296
_refine_diff_density_min -0.159
_refine_diff_density_rms 0.038
_refine_ls_abs_structure_details 'Flack H D (1983), Acta Cryst. A39, 876-881'
_refine_ls_abs_structure_Flack -0.5(6)
_refine_ls_extinction_method none
_refine_ls_goodness_of_fit_ref 1.033
_refine_ls_hydrogen_treatment constr
_refine_ls_matrix_type full
_refine_ls_number_parameters 248
_refine_ls_number_reflns 4981
_refine_ls_number_restraints 2
_refine_ls_restrained_S_all 1.033
_refine_ls_R_factor_all 0.0323
_refine_ls_R_factor_gt 0.0315
_refine_ls_shift/su_max 0.001
_refine_ls_shift/su_mean 0.000
_refine_ls_structure_factor_coef Fsqd
_refine_ls_weighting_details 'calc w=1/[\s^2^(Fo^2^)+(0.0586P)^2^+0.3933P] where P=(Fo^2^+2Fc^2^)/3'
_refine_ls_weighting_scheme calc
_refine_ls_wR_factor_gt 0.0838
_refine_ls_wR_factor_ref 0.0846
_reflns_number_gt 4866
_reflns_number_total 4981
_reflns_threshold_expression >2sigma(I)
_cod_data_source_file ol901183h_si_001.cif
_cod_data_source_block js290b
_cod_depositor_comments
;
The following automatic conversions were performed:

'_chemical_melting_point' value '390-392' was changed to '391.0(10)'
- the average value was taken and precision was estimated.

Automatic conversion script
Id: cif_fix_values 1715 2011-07-08 13:25:40Z adriana 
;
_cod_original_sg_symbol_H-M Cc
_cod_database_code 1504021

loop_
_symmetry_equiv_pos_as_xyz
'x, y, z'
'x, -y, z+1/2'
'x+1/2, y+1/2, z'
'x+1/2, -y+1/2, z+1/2'

loop_
_atom_site_label
_atom_site_type_symbol
_atom_site_fract_x
_atom_site_fract_y
_atom_site_fract_z
_atom_site_U_iso_or_equiv
_atom_site_adp_type
_atom_site_occupancy
_atom_site_symmetry_multiplicity
_atom_site_calc_flag
_atom_site_refinement_flags
C1 C 0.70974(11) 0.55340(5) 0.58900(7) 0.01778(17) Uani 1 1 d .
C2 C 0.54480(11) 0.58180(6) 0.60367(7) 0.01796(17) Uani 1 1 d .
H2A H 0.4604 0.5397 0.5749 0.022 Uiso 1 1 calc R
H2B H 0.5511 0.5812 0.6676 0.022 Uiso 1 1 calc R
C3 C 0.49415(12) 0.67236(6) 0.56715(7) 0.01990(18) Uani 1 1 d .
H3A H 0.5253 0.6792 0.5107 0.024 Uiso 1 1 calc R
H3B H 0.5560 0.7156 0.6088 0.024 Uiso 1 1 calc R
C4 C 0.31182(12) 0.69226(6) 0.55145(7) 0.01979(18) Uani 1 1 d .
H4 H 0.2951 0.7533 0.5302 0.024 Uiso 1 1 calc R
C5 C 0.20251(12) 0.63473(6) 0.48077(7) 0.02157(19) Uani 1 1 d .
H5A H 0.2014 0.5755 0.5046 0.026 Uiso 1 1 calc R
H5B H 0.0899 0.6572 0.4677 0.026 Uiso 1 1 calc R
C6 C 0.25689(12) 0.63047(6) 0.39615(7) 0.02241(19) Uani 1 1 d .
C7 C 0.25562(14) 0.70636(7) 0.34652(8) 0.0291(2) Uani 1 1 d .
H7 H 0.2177 0.7586 0.3663 0.035 Uiso 1 1 calc R
C8 C 0.30810(16) 0.70717(8) 0.26965(8) 0.0337(3) Uani 1 1 d .
H8 H 0.3078 0.7595 0.2379 0.040 Uiso 1 1 calc R
C9 C 0.36106(16) 0.63095(8) 0.23953(8) 0.0329(3) Uani 1 1 d .
H9 H 0.3964 0.6307 0.1866 0.040 Uiso 1 1 calc R
C10 C 0.36230(15) 0.55493(7) 0.28696(8) 0.0278(2) Uani 1 1 d .
H10 H 0.3974 0.5028 0.2655 0.033 Uiso 1 1 calc R
C11 C 0.31295(12) 0.55372(6) 0.36551(7) 0.02115(19) Uani 1 1 d .
C12 C 0.31302(12) 0.46976(6) 0.41272(6) 0.01919(18) Uani 1 1 d .
C13 C 0.16327(12) 0.43451(6) 0.41622(7) 0.0228(2) Uani 1 1 d .
H13 H 0.0663 0.4649 0.3894 0.027 Uiso 1 1 calc R
C14 C 0.15240(14) 0.35618(6) 0.45791(8) 0.0245(2) Uani 1 1 d .
H14 H 0.0491 0.3331 0.4587 0.029 Uiso 1 1 calc R
C15 C 0.29336(13) 0.31196(6) 0.49832(7) 0.0233(2) Uani 1 1 d .
H15 H 0.2879 0.2588 0.5278 0.028 Uiso 1 1 calc R
C16 C 0.44220(13) 0.34655(6) 0.49504(7) 0.02088(19) Uani 1 1 d .
H16 H 0.5383 0.3161 0.5231 0.025 Uiso 1 1 calc R
C17 C 0.45700(12) 0.42460(6) 0.45208(6) 0.01849(18) Uani 1 1 d .
C18 C 0.62608(12) 0.45271(6) 0.44752(7) 0.02114(18) Uani 1 1 d .
H18A H 0.6266 0.4552 0.3845 0.025 Uiso 1 1 calc R
H18B H 0.7024 0.4062 0.4745 0.025 Uiso 1 1 calc R
C19 C 0.69740(13) 0.53872(6) 0.48992(7) 0.02050(18) Uani 1 1 d .
H19A H 0.6309 0.5862 0.4569 0.025 Uiso 1 1 calc R
H19B H 0.8080 0.5447 0.4807 0.025 Uiso 1 1 calc R
C20 C 0.77843(12) 0.47262(6) 0.64460(7) 0.02010(18) Uani 1 1 d .
H20 H 0.7014 0.4237 0.6238 0.024 Uiso 1 1 calc R
C21 C 0.94515(13) 0.44539(7) 0.63279(9) 0.0305(2) Uani 1 1 d .
H21A H 0.9755 0.3894 0.6615 0.046 Uiso 1 1 calc R
H21B H 1.0264 0.4889 0.6595 0.046 Uiso 1 1 calc R
H21C H 0.9401 0.4404 0.5699 0.046 Uiso 1 1 calc R
C22 C 0.79097(16) 0.48546(7) 0.74306(8) 0.0311(2) Uani 1 1 d .
H22A H 0.8407 0.5417 0.7618 0.047 Uiso 1 1 calc R
H22B H 0.8582 0.4395 0.7767 0.047 Uiso 1 1 calc R
H22C H 0.6820 0.4834 0.7536 0.047 Uiso 1 1 calc R
C23 C 0.25735(12) 0.68688(6) 0.63617(7) 0.02163(19) Uani 1 1 d .
C24 C 0.29243(19) 0.74315(8) 0.77919(9) 0.0355(3) Uani 1 1 d .
H24A H 0.3034 0.6843 0.8029 0.053 Uiso 1 1 calc R
H24B H 0.1799 0.7627 0.7711 0.053 Uiso 1 1 calc R
H24C H 0.3653 0.7819 0.8204 0.053 Uiso 1 1 calc R
O1 O 0.81451(9) 0.62652(4) 0.61765(6) 0.02410(16) Uani 1 1 d .
H1 H 0.9102 0.6136 0.6168 0.036 Uiso 1 1 calc R
O2 O 0.15927(12) 0.63680(7) 0.65078(8) 0.0416(2) Uani 1 1 d .
O3 O 0.33460(13) 0.74412(5) 0.69556(6) 0.0342(2) Uani 1 1 d .

loop_
_atom_site_aniso_label
_atom_site_aniso_U_11
_atom_site_aniso_U_22
_atom_site_aniso_U_33
_atom_site_aniso_U_23
_atom_site_aniso_U_13
_atom_site_aniso_U_12
C1 0.0136(4) 0.0159(3) 0.0235(5) 0.0013(3) 0.0041(3) -0.0014(3)
C2 0.0147(4) 0.0166(3) 0.0226(5) 0.0017(3) 0.0045(3) 0.0014(3)
C3 0.0149(4) 0.0164(3) 0.0280(5) 0.0018(3) 0.0046(3) 0.0006(3)
C4 0.0154(4) 0.0159(3) 0.0269(5) 0.0023(3) 0.0031(4) 0.0013(3)
C5 0.0165(4) 0.0198(4) 0.0265(5) 0.0012(3) 0.0020(4) 0.0007(3)
C6 0.0182(4) 0.0207(4) 0.0247(5) 0.0057(3) -0.0016(4) -0.0001(3)
C7 0.0274(5) 0.0222(4) 0.0327(6) 0.0086(4) -0.0020(4) -0.0006(4)
C8 0.0312(6) 0.0328(5) 0.0313(6) 0.0156(4) -0.0031(5) -0.0069(4)
C9 0.0318(6) 0.0420(6) 0.0228(6) 0.0111(4) 0.0028(5) -0.0057(4)
C10 0.0287(6) 0.0312(5) 0.0217(5) 0.0041(4) 0.0029(4) -0.0018(4)
C11 0.0195(5) 0.0215(4) 0.0200(5) 0.0039(3) 0.0004(4) -0.0020(3)
C12 0.0211(5) 0.0181(3) 0.0172(4) 0.0010(3) 0.0026(4) -0.0004(3)
C13 0.0198(5) 0.0209(4) 0.0260(5) 0.0003(3) 0.0024(4) -0.0011(3)
C14 0.0232(5) 0.0216(4) 0.0290(5) -0.0002(4) 0.0071(4) -0.0038(3)
C15 0.0272(5) 0.0183(4) 0.0248(5) 0.0010(3) 0.0070(4) -0.0014(3)
C16 0.0238(5) 0.0176(3) 0.0209(5) 0.0003(3) 0.0049(4) 0.0016(3)
C17 0.0199(4) 0.0177(4) 0.0179(4) -0.0009(3) 0.0047(3) 0.0004(3)
C18 0.0214(5) 0.0208(4) 0.0226(5) -0.0012(3) 0.0081(4) 0.0003(3)
C19 0.0190(4) 0.0198(4) 0.0245(5) 0.0032(3) 0.0087(4) -0.0009(3)
C20 0.0159(4) 0.0172(4) 0.0256(5) 0.0029(3) 0.0021(4) 0.0012(3)
C21 0.0164(5) 0.0252(4) 0.0494(7) 0.0072(4) 0.0072(5) 0.0050(3)
C22 0.0340(6) 0.0300(5) 0.0237(5) 0.0025(4) -0.0031(4) 0.0049(4)
C23 0.0158(4) 0.0187(4) 0.0298(5) 0.0021(3) 0.0045(4) 0.0041(3)
C24 0.0500(8) 0.0296(5) 0.0298(6) 0.0006(4) 0.0151(5) 0.0001(5)
O1 0.0154(3) 0.0178(3) 0.0377(4) -0.0015(3) 0.0038(3) -0.0030(2)
O2 0.0315(5) 0.0541(5) 0.0427(6) -0.0075(4) 0.0161(4) -0.0208(4)
O3 0.0483(6) 0.0273(4) 0.0297(4) -0.0030(3) 0.0150(4) -0.0126(3)

loop_
_atom_type_symbol
_atom_type_description
_atom_type_scat_dispersion_real
_atom_type_scat_dispersion_imag
_atom_type_scat_source
C C 0.0033 0.0016 'International Tables Vol C Tables 4.2.6.8 and 6.1.1.4'
H H 0.0000 0.0000 'International Tables Vol C Tables 4.2.6.8 and 6.1.1.4'
O O 0.0106 0.0060 'International Tables Vol C Tables 4.2.6.8 and 6.1.1.4'

loop_
_geom_angle_atom_site_label_1
_geom_angle_atom_site_label_2
_geom_angle_atom_site_label_3
_geom_angle
O1 C1 C2 104.12(7)
O1 C1 C19 108.10(8)
C2 C1 C19 110.81(8)
O1 C1 C20 109.91(8)
C2 C1 C20 112.00(8)
C19 C1 C20 111.57(7)
C3 C2 C1 112.70(8)
C2 C3 C4 114.85(8)
C23 C4 C3 111.36(8)
C23 C4 C5 109.80(8)
C3 C4 C5 113.73(8)
C6 C5 C4 113.33(8)
C7 C6 C11 118.15(11)
C7 C6 C5 119.16(10)
C11 C6 C5 122.67(8)
C8 C7 C6 121.93(11)
C7 C8 C9 119.39(10)
C8 C9 C10 119.82(12)
C9 C10 C11 121.28(11)
C10 C11 C6 119.41(9)
C10 C11 C12 119.01(9)
C6 C11 C12 121.50(9)
C13 C12 C17 119.21(9)
C13 C12 C11 118.05(9)
C17 C12 C11 122.72(9)
C14 C13 C12 121.74(10)
C15 C14 C13 119.57(10)
C16 C15 C14 118.96(9)
C15 C16 C17 122.80(9)
C16 C17 C12 117.70(9)
C16 C17 C18 117.88(8)
C12 C17 C18 124.37(8)
C17 C18 C19 120.07(8)
C18 C19 C1 118.73(8)
C21 C20 C22 108.82(9)
C21 C20 C1 112.52(8)
C22 C20 C1 112.54(8)
O2 C23 O3 122.65(11)
O2 C23 C4 125.52(10)
O3 C23 C4 111.81(9)
C23 O3 C24 115.94(10)

loop_
_geom_bond_atom_site_label_1
_geom_bond_atom_site_label_2
_geom_bond_distance
C1 O1 1.4403(11)
C1 C2 1.5393(13)
C1 C19 1.5475(15)
C1 C20 1.5522(12)
C2 C3 1.5342(12)
C3 C4 1.5376(14)
C4 C23 1.5138(15)
C4 C5 1.5396(14)
C5 C6 1.5111(16)
C6 C7 1.4072(13)
C6 C11 1.4075(14)
C7 C8 1.3854(19)
C8 C9 1.386(2)
C9 C10 1.3902(15)
C10 C11 1.3965(16)
C11 C12 1.4950(13)
C12 C13 1.3975(14)
C12 C17 1.4103(13)
C13 C14 1.3909(14)
C14 C15 1.3877(15)
C15 C16 1.3856(15)
C16 C17 1.4035(13)
C17 C18 1.5193(14)
C18 C19 1.5424(14)
C20 C21 1.5323(15)
C20 C22 1.5338(17)
C23 O2 1.2007(14)
C23 O3 1.3334(14)
C24 O3 1.4430(16)
